data_7207990
loop_
_publ_author_name
'Gschwind, Fabienne'
'Fromm, Katharina M.'

_publ_section_title
;
 Effect of increasing ligand length on the structure of silver complexes
;
_journal_issue 11
_journal_name_full CrystEngComm
_journal_page_first 4008
_journal_paper_doi 10.1039/c2ce25110h
_journal_volume 14
_journal_year 2012
_chemical_formula_moiety 'C26 H38 Ag N2 O10, F6 P'
_chemical_formula_sum 'C26 H38 Ag F6 N2 O10 P'
_chemical_formula_weight 791.42
_chemical_name_common 'Triethylene glycol monomethyl ether nicotinate silver hexafluorophosphat'
_space_group_IT_number 15
_symmetry_cell_setting monoclinic
_symmetry_Int_Tables_number 15
_symmetry_space_group_name_Hall '-C 2yc'
_symmetry_space_group_name_H-M 'C 1 2/c 1'
_atom_sites_solution_hydrogens geom
_atom_sites_solution_primary direct
_atom_sites_solution_secondary difmap
_audit_creation_method shelxl-97
_cell_angle_alpha 90.00
_cell_angle_beta 90.63(3)
_cell_angle_gamma 90.00
_cell_formula_units_Z 4
_cell_length_a 12.512(3)
_cell_length_b 14.026(3)
_cell_length_c 18.400(4)
_cell_measurement_reflns_used 3403
_cell_measurement_temperature 200(2)
_cell_measurement_theta_max 26.73
_cell_measurement_theta_min 2.44
_cell_volume 3228.9(13)
_computing_cell_refinement Xred
_computing_data_collection Stoe
_computing_data_reduction Xred
_computing_molecular_graphics Diamond
_computing_publication_material Word
_computing_structure_refinement 'SHELXL-97 (Sheldrick, 2008)'
_computing_structure_solution 'SHELXS-97 (Sheldrick, 1990)'
_diffrn_ambient_temperature 200(2)
_diffrn_detector_area_resol_mean 6.67
_diffrn_measured_fraction_theta_full 0.994
_diffrn_measured_fraction_theta_max 0.994
_diffrn_measurement_device_type 'STOE IPDS 2'
_diffrn_measurement_method 'omega scan'
_diffrn_radiation_monochromator graphite
_diffrn_radiation_probe x-ray
_diffrn_radiation_type mok\a
_diffrn_radiation_wavelength 0.71073
_diffrn_reflns_av_R_equivalents 0.0932
_diffrn_reflns_av_sigmaI/netI 0.0403
_diffrn_reflns_limit_h_max 15
_diffrn_reflns_limit_h_min -15
_diffrn_reflns_limit_k_max 17
_diffrn_reflns_limit_k_min -17
_diffrn_reflns_limit_l_max 23
_diffrn_reflns_limit_l_min -23
_diffrn_reflns_number 22976
_diffrn_reflns_theta_full 26.73
_diffrn_reflns_theta_max 26.73
_diffrn_reflns_theta_min 2.44
_diffrn_source 'fine-focus sealed tube'
_exptl_absorpt_coefficient_mu 0.764
_exptl_absorpt_correction_T_max 0.8619
_exptl_absorpt_correction_T_min 0.8614
_exptl_absorpt_correction_type sphere
_exptl_absorpt_process_details
;
Interpolation using Int.Tab. Vol. C (1992) p. 523,Tab. 6.3.3.3
for values of muR in the range 0-2.5, and Int.Tab. Vol.II (1959)
p.302; Table 5.3.6 B for muR in the range 2.6-10.0.
The interpolation procedure of C.W.Dwiggins Jr (Acta Cryst.(1975)
A31,146-148) is used with some modification.
;
_exptl_crystal_colour colourless
_exptl_crystal_density_diffrn 1.628
_exptl_crystal_density_method 'not measured'
_exptl_crystal_description needle
_exptl_crystal_F_000 1616
_exptl_crystal_size_max 0.24
_exptl_crystal_size_mid 0.11
_exptl_crystal_size_min 0.09
_refine_diff_density_max 1.095
_refine_diff_density_min -0.461
_refine_diff_density_rms 0.068
_refine_ls_extinction_method none
_refine_ls_goodness_of_fit_ref 1.079
_refine_ls_hydrogen_treatment constr
_refine_ls_matrix_type full
_refine_ls_number_parameters 210
_refine_ls_number_reflns 3403
_refine_ls_number_restraints 0
_refine_ls_restrained_S_all 1.079
_refine_ls_R_factor_all 0.0563
_refine_ls_R_factor_gt 0.0440
_refine_ls_shift/su_max 0.005
_refine_ls_shift/su_mean 0.000
_refine_ls_structure_factor_coef Fsqd
_refine_ls_weighting_details 'calc w=1/[\s^2^(fo^2^)+(0.0457p)^2^+7.3436p] where p=(fo^2^+2fc^2^)/3'
_refine_ls_weighting_scheme calc
_refine_ls_wR_factor_gt 0.1039
_refine_ls_wR_factor_ref 0.1095
_reflns_number_gt 2850
_reflns_number_total 3403
_reflns_threshold_expression >2sigma(i)
_cod_data_source_file c2ce25110h.txt
_cod_data_source_block 4577
_cod_depositor_comments
;
The following automatic conversions were performed:

'_refine_ls_structure_factor_coef' value 'fsqd' changed to 'Fsqd'
according to /home/saulius/struct/CIF-dictionaries/cif_core.dic
dictionary named 'cif_core.dic' version 2.4.1 from
2010-06-29.

'_atom_site_adp_type' value 'uani' changed to 'Uani'
according to /home/saulius/struct/CIF-dictionaries/cif_core.dic
dictionary named 'cif_core.dic' version 2.4.1 from 2010-06-29 (24
times).

'_atom_site_adp_type' value 'uiso' changed to 'Uiso'
according to /home/saulius/struct/CIF-dictionaries/cif_core.dic
dictionary named 'cif_core.dic' version 2.4.1 from 2010-06-29 (19
times).

'_atom_site_refinement_flags' value 'r' changed to 'R'
according to /home/saulius/struct/CIF-dictionaries/cif_core.dic
dictionary named 'cif_core.dic' version 2.4.1 from 2010-06-29 (19
times).

'_atom_site_refinement_flags' value 's' changed to 'S'
according to /home/saulius/struct/CIF-dictionaries/cif_core.dic
dictionary named 'cif_core.dic' version 2.4.1 from 2010-06-29 (2
times).

Automatic conversion script
Id: cif_fix_values 1715 2011-07-08 13:25:40Z adriana 
;
_cod_original_cell_volume 3229.1(11)
_cod_original_sg_symbol_H-M 'C 2/c'
_cod_database_code 7207990

loop_
_symmetry_equiv_pos_as_xyz
'x, y, z'
'-x, y, -z+1/2'
'x+1/2, y+1/2, z'
'-x+1/2, y+1/2, -z+1/2'
'-x, -y, -z'
'x, -y, z-1/2'
'-x+1/2, -y+1/2, -z'
'x+1/2, -y+1/2, z-1/2'

loop_
_atom_site_label
_atom_site_type_symbol
_atom_site_fract_x
_atom_site_fract_y
_atom_site_fract_z
_atom_site_U_iso_or_equiv
_atom_site_adp_type
_atom_site_occupancy
_atom_site_symmetry_multiplicity
_atom_site_calc_flag
_atom_site_refinement_flags
c1 c 0.5814(2) 0.0762(2) 0.64540(16) 0.0335(6) Uani 1 1 d .
h1 h 0.5926 0.0100 0.6532 0.040 Uiso 1 1 calc R
c2 c 0.5206(3) 0.1988(2) 0.57250(19) 0.0417(7) Uani 1 1 d .
h2 h 0.4875 0.2194 0.5285 0.050 Uiso 1 1 calc R
c3 c 0.5509(3) 0.2663(2) 0.6231(2) 0.0479(9) Uani 1 1 d .
h3 h 0.5394 0.3321 0.6137 0.057 Uiso 1 1 calc R
c4 c 0.5981(3) 0.2374(2) 0.68728(19) 0.0429(8) Uani 1 1 d .
h4 h 0.6202 0.2829 0.7226 0.052 Uiso 1 1 calc R
c5 c 0.6128(2) 0.1404(2) 0.69949(17) 0.0349(7) Uani 1 1 d .
c6 c 0.6581(2) 0.1084(3) 0.77070(18) 0.0396(7) Uani 1 1 d .
c7 c 0.7017(3) -0.0223(3) 0.8457(2) 0.0507(9) Uani 1 1 d .
h7a h 0.6739 0.0171 0.8860 0.061 Uiso 1 1 calc R
h7b h 0.7807 -0.0201 0.8475 0.061 Uiso 1 1 calc R
c8 c 0.6638(3) -0.1227(3) 0.8530(2) 0.0520(9) Uani 1 1 d .
h8a h 0.6814 -0.1594 0.8088 0.062 Uiso 1 1 calc R
h8b h 0.6993 -0.1536 0.8952 0.062 Uiso 1 1 calc R
c9 c 0.5050(4) -0.2126(2) 0.8629(2) 0.0525(10) Uani 1 1 d .
h9a h 0.5290 -0.2484 0.9065 0.063 Uiso 1 1 calc R
h9b h 0.5271 -0.2484 0.8193 0.063 Uiso 1 1 calc R
c10 c 0.3887(4) -0.2020(3) 0.8632(2) 0.0611(11) Uani 1 1 d .
h10a h 0.3655 -0.1641 0.8204 0.073 Uiso 1 1 calc R
h10b h 0.3547 -0.2656 0.8598 0.073 Uiso 1 1 calc R
c11 c 0.2420(4) -0.1395(4) 0.9224(4) 0.0897(17) Uani 1 1 d .
h11a h 0.2250 -0.1040 0.8772 0.108 Uiso 1 1 calc R
h11b h 0.2037 -0.2012 0.9207 0.108 Uiso 1 1 calc R
c12 c 0.2083(4) -0.0861(4) 0.9837(4) 0.0925(19) Uani 1 1 d .
h12a h 0.2319 -0.1200 1.0282 0.111 Uiso 1 1 calc R
h12b h 0.1292 -0.0846 0.9836 0.111 Uiso 1 1 calc R
c13 c 0.1846(4) 0.0812(4) 0.9517(3) 0.0745(14) Uani 1 1 d .
h13a h 0.2197 0.1434 0.9572 0.112 Uiso 1 1 calc R
h13b h 0.1134 0.0838 0.9733 0.112 Uiso 1 1 calc R
h13c h 0.1779 0.0655 0.9000 0.112 Uiso 1 1 calc R
n1 n 0.5360(2) 0.10463(18) 0.58294(13) 0.0352(6) Uani 1 1 d .
o1 o 0.66249(19) 0.01385(17) 0.77624(12) 0.0433(5) Uani 1 1 d .
o2 o 0.6836(2) 0.1632(2) 0.81801(14) 0.0542(7) Uani 1 1 d .
o3 o 0.55196(19) -0.12111(16) 0.86283(13) 0.0446(6) Uani 1 1 d .
o4 o 0.3559(2) -0.15606(19) 0.92741(18) 0.0613(7) Uani 1 1 d .
o5 o 0.2468(2) 0.01037(19) 0.98755(17) 0.0592(7) Uani 1 1 d .
ag1 ag 0.5000 0.0000 0.5000 0.04357(14) Uani 1 2 d S
f2 f 0.91101(19) -0.05842(15) 0.73769(13) 0.0605(6) Uani 1 1 d .
f3 f 0.91103(18) 0.10113(14) 0.73774(13) 0.0576(6) Uani 1 1 d .
f1 f 1.0242(2) 0.02143(19) 0.66480(12) 0.0634(6) Uani 1 1 d .
p1 p 1.0000 0.02167(7) 0.7500 0.0356(3) Uani 1 2 d S

loop_
_atom_site_aniso_label
_atom_site_aniso_U_11
_atom_site_aniso_U_22
_atom_site_aniso_U_33
_atom_site_aniso_U_23
_atom_site_aniso_U_13
_atom_site_aniso_U_12
c1 0.0347(16) 0.0299(14) 0.0359(15) -0.0078(12) 0.0026(12) -0.0032(12)
c2 0.052(2) 0.0331(16) 0.0395(17) 0.0011(13) 0.0068(15) 0.0009(14)
c3 0.063(2) 0.0268(15) 0.054(2) -0.0052(14) 0.0129(17) -0.0069(15)
c4 0.0454(19) 0.0361(17) 0.0475(19) -0.0147(14) 0.0101(15) -0.0136(14)
c5 0.0311(16) 0.0364(16) 0.0373(16) -0.0104(13) 0.0042(12) -0.0072(12)
c6 0.0277(15) 0.053(2) 0.0387(17) -0.0136(14) 0.0027(13) -0.0047(14)
c7 0.0349(18) 0.077(3) 0.0397(18) 0.0022(17) -0.0084(14) 0.0026(17)
c8 0.047(2) 0.067(2) 0.0418(19) -0.0006(17) -0.0043(16) 0.0224(18)
c9 0.083(3) 0.0305(16) 0.044(2) -0.0062(14) -0.0005(19) 0.0016(17)
c10 0.084(3) 0.045(2) 0.055(2) -0.0079(17) -0.009(2) -0.022(2)
c11 0.064(3) 0.082(4) 0.123(5) -0.031(3) 0.001(3) -0.027(3)
c12 0.065(3) 0.090(4) 0.122(5) -0.042(3) 0.022(3) -0.033(3)
c13 0.059(3) 0.105(4) 0.059(3) 0.000(3) -0.008(2) 0.018(3)
n1 0.0427(15) 0.0313(13) 0.0318(13) -0.0061(10) 0.0028(11) -0.0043(11)
o1 0.0415(13) 0.0540(15) 0.0344(11) -0.0043(10) -0.0055(9) 0.0011(10)
o2 0.0460(15) 0.0693(17) 0.0470(14) -0.0234(12) -0.0080(11) -0.0078(12)
o3 0.0495(14) 0.0318(11) 0.0524(14) -0.0042(10) -0.0082(11) 0.0068(10)
o4 0.0492(16) 0.0496(15) 0.085(2) -0.0101(14) 0.0020(14) -0.0104(12)
o5 0.0534(16) 0.0553(16) 0.0689(18) -0.0100(13) -0.0064(13) -0.0063(13)
ag1 0.0587(3) 0.0402(2) 0.03180(19) -0.01372(14) 0.00121(14) -0.00584(17)
f2 0.0683(15) 0.0342(11) 0.0785(16) 0.0014(10) -0.0164(12) -0.0149(10)
f3 0.0521(13) 0.0366(11) 0.0842(16) 0.0054(10) 0.0104(11) 0.0128(9)
f1 0.0641(15) 0.0817(17) 0.0445(12) 0.0032(11) 0.0053(10) 0.0158(12)
p1 0.0426(6) 0.0209(5) 0.0432(6) 0.000 0.0013(5) 0.000

loop_
_atom_type_symbol
_atom_type_description
_atom_type_scat_dispersion_real
_atom_type_scat_dispersion_imag
_atom_type_scat_source
c c 0.0033 0.0016 'international tables vol c tables 4.2.6.8 and 6.1.1.4'
h h 0.0000 0.0000 'international tables vol c tables 4.2.6.8 and 6.1.1.4'
n n 0.0061 0.0033 'international tables vol c tables 4.2.6.8 and 6.1.1.4'
o o 0.0106 0.0060 'international tables vol c tables 4.2.6.8 and 6.1.1.4'
p p 0.1023 0.0942 'international tables vol c tables 4.2.6.8 and 6.1.1.4'
ag ag -0.8971 1.1015 'international tables vol c tables 4.2.6.8 and 6.1.1.4'
f f 0.0171 0.0103 'international tables vol c tables 4.2.6.8 and 6.1.1.4'

loop_
_geom_angle_atom_site_label_1
_geom_angle_atom_site_label_2
_geom_angle_atom_site_label_3
_geom_angle
_geom_angle_site_symmetry_1
_geom_angle_site_symmetry_3
n1 c1 c5 122.3(3) . .
n1 c1 h1 118.8 . .
c5 c1 h1 118.8 . .
n1 c2 c3 122.6(3) . .
n1 c2 h2 118.7 . .
c3 c2 h2 118.7 . .
c4 c3 c2 119.3(3) . .
c4 c3 h3 120.3 . .
c2 c3 h3 120.3 . .
c3 c4 c5 118.8(3) . .
c3 c4 h4 120.6 . .
c5 c4 h4 120.6 . .
c4 c5 c1 118.7(3) . .
c4 c5 c6 119.0(3) . .
c1 c5 c6 122.3(3) . .
o2 c6 o1 124.9(3) . .
o2 c6 c5 122.6(3) . .
o1 c6 c5 112.5(3) . .
o1 c7 c8 107.7(3) . .
o1 c7 h7a 110.2 . .
c8 c7 h7a 110.2 . .
o1 c7 h7b 110.2 . .
c8 c7 h7b 110.2 . .
h7a c7 h7b 108.5 . .
o3 c8 c7 108.2(3) . .
o3 c8 h8a 110.1 . .
c7 c8 h8a 110.1 . .
o3 c8 h8b 110.1 . .
c7 c8 h8b 110.1 . .
h8a c8 h8b 108.4 . .
o3 c9 c10 108.8(3) . .
o3 c9 h9a 109.9 . .
c10 c9 h9a 109.9 . .
o3 c9 h9b 109.9 . .
c10 c9 h9b 109.9 . .
h9a c9 h9b 108.3 . .
o4 c10 c9 110.4(3) . .
o4 c10 h10a 109.6 . .
c9 c10 h10a 109.6 . .
o4 c10 h10b 109.6 . .
c9 c10 h10b 109.6 . .
h10a c10 h10b 108.1 . .
c12 c11 o4 109.6(4) . .
c12 c11 h11a 109.8 . .
o4 c11 h11a 109.8 . .
c12 c11 h11b 109.8 . .
o4 c11 h11b 109.8 . .
h11a c11 h11b 108.2 . .
c11 c12 o5 115.7(5) . .
c11 c12 h12a 108.4 . .
o5 c12 h12a 108.4 . .
c11 c12 h12b 108.4 . .
o5 c12 h12b 108.4 . .
h12a c12 h12b 107.4 . .
o5 c13 h13a 109.5 . .
o5 c13 h13b 109.5 . .
h13a c13 h13b 109.5 . .
o5 c13 h13c 109.5 . .
h13a c13 h13c 109.5 . .
h13b c13 h13c 109.5 . .
c1 n1 c2 118.2(3) . .
c1 n1 ag1 119.2(2) . .
c2 n1 ag1 122.4(2) . .
c6 o1 c7 115.3(3) . .
c9 o3 c8 113.5(3) . .
c10 o4 c11 108.4(4) . .
c13 o5 c12 117.1(4) . .
n1 ag1 n1 180.0 5_656 .
f3 p1 f3 90.96(17) 2_756 .
f3 p1 f2 179.78(14) 2_756 .
f3 p1 f2 89.26(12) . .
f3 p1 f2 89.26(12) 2_756 2_756
f3 p1 f2 179.78(14) . 2_756
f2 p1 f2 90.53(18) . 2_756
f3 p1 f1 90.05(14) 2_756 .
f3 p1 f1 90.12(13) . .
f2 p1 f1 89.92(14) . .
f2 p1 f1 89.91(13) 2_756 .
f3 p1 f1 90.12(13) 2_756 2_756
f3 p1 f1 90.05(14) . 2_756
f2 p1 f1 89.91(13) . 2_756
f2 p1 f1 89.92(14) 2_756 2_756
f1 p1 f1 179.8(2) . 2_756

loop_
_geom_bond_atom_site_label_1
_geom_bond_atom_site_label_2
_geom_bond_distance
_geom_bond_site_symmetry_2
c1 n1 1.337(4) .
c1 c5 1.395(4) .
c1 h1 0.9500 .
c2 n1 1.348(4) .
c2 c3 1.378(5) .
c2 h2 0.9500 .
c3 c4 1.376(5) .
c3 h3 0.9500 .
c4 c5 1.391(5) .
c4 h4 0.9500 .
c5 c6 1.491(5) .
c6 o2 1.202(4) .
c6 o1 1.331(4) .
c7 o1 1.456(4) .
c7 c8 1.492(6) .
c7 h7a 0.9900 .
c7 h7b 0.9900 .
c8 o3 1.413(4) .
c8 h8a 0.9900 .
c8 h8b 0.9900 .
c9 o3 1.411(4) .
c9 c10 1.463(6) .
c9 h9a 0.9900 .
c9 h9b 0.9900 .
c10 o4 1.411(5) .
c10 h10a 0.9900 .
c10 h10b 0.9900 .
c11 c12 1.422(8) .
c11 o4 1.445(6) .
c11 h11a 0.9900 .
c11 h11b 0.9900 .
c12 o5 1.437(6) .
c12 h12a 0.9900 .
c12 h12b 0.9900 .
c13 o5 1.420(5) .
c13 h13a 0.9800 .
c13 h13b 0.9800 .
c13 h13c 0.9800 .
n1 ag1 2.161(2) .
ag1 n1 2.161(2) 5_656
f2 p1 1.596(2) .
f3 p1 1.590(2) .
f1 p1 1.600(2) .
p1 f3 1.590(2) 2_756
p1 f2 1.596(2) 2_756
p1 f1 1.600(2) 2_756

loop_
_geom_torsion_atom_site_label_1
_geom_torsion_atom_site_label_2
_geom_torsion_atom_site_label_3
_geom_torsion_atom_site_label_4
_geom_torsion
_geom_torsion_site_symmetry_4
n1 c2 c3 c4 -0.6(6) .
c2 c3 c4 c5 -0.6(5) .
c3 c4 c5 c1 1.5(5) .
c3 c4 c5 c6 -176.5(3) .
n1 c1 c5 c4 -1.2(5) .
n1 c1 c5 c6 176.7(3) .
c4 c5 c6 o2 -0.7(5) .
c1 c5 c6 o2 -178.7(3) .
c4 c5 c6 o1 176.7(3) .
c1 c5 c6 o1 -1.2(4) .
o1 c7 c8 o3 -69.8(4) .
o3 c9 c10 o4 -63.1(4) .
o4 c11 c12 o5 67.5(7) .
c5 c1 n1 c2 0.0(5) .
c5 c1 n1 ag1 176.0(2) .
c3 c2 n1 c1 0.9(5) .
c3 c2 n1 ag1 -174.9(3) .
o2 c6 o1 c7 0.0(5) .
c5 c6 o1 c7 -177.4(3) .
c8 c7 o1 c6 159.0(3) .
c10 c9 o3 c8 -172.2(3) .
c7 c8 o3 c9 173.8(3) .
c9 c10 o4 c11 174.9(4) .
c12 c11 o4 c10 -175.1(5) .
c11 c12 o5 c13 87.8(6) .
c1 n1 ag1 n1 112(100) 5_656
c2 n1 ag1 n1 -72(100) 5_656
